data_7709777
loop_
_publ_author_name
'Kishino, Masamichi'
'Takaoka, Satoko'
'Shibutani, Yuki'
'Kusumoto, Shuhei'
'Nozaki, Kyoko'

_publ_section_title
;
 Synthesis and reactivity of PC(sp3)P-pincer iridium complexes bearing a
 diborylmethyl anion
;
_journal_name_full 'Dalton Transactions'
_journal_paper_doi 10.1039/D2DT00513A
_journal_year 2022
_chemical_formula_sum 'C31 H52 B2 Cl Ir N2 P2'
_chemical_formula_weight 763.95
_space_group_crystal_system monoclinic
_space_group_IT_number 14
_space_group_name_Hall '-P 2yn'
_space_group_name_H-M_alt 'P 1 21/n 1'
_symmetry_cell_setting monoclinic
_symmetry_space_group_name_H-M 'P 1 21/n 1'
_atom_sites_solution_hydrogens mixed
_audit_creation_method SHELXL-2018/3
_audit_update_record
;
2021-11-10 deposited with the CCDC.	2022-03-04 downloaded from the CCDC.
;
_cell_angle_alpha 90
_cell_angle_beta 111.724(3)
_cell_angle_gamma 90
_cell_formula_units_Z 4
_cell_length_a 12.1553(3)
_cell_length_b 18.4045(4)
_cell_length_c 15.9578(4)
_cell_measurement_reflns_used 19034
_cell_measurement_temperature 93
_cell_measurement_theta_max 28.8010
_cell_measurement_theta_min 2.6080
_cell_volume 3316.41(15)
_computing_cell_refinement 'CrysAlisPro 1.171.40.72a (Rigaku OD, 2020)'
_computing_data_collection 'CrysAlisPro 1.171.40.72a (Rigaku OD, 2020)'
_computing_data_reduction 'CrysAlisPro 1.171.40.72a (Rigaku OD, 2020)'
_computing_molecular_graphics 'Yadokari-XG 2009 (Wakita Nemoto et al., 2009)'
_computing_publication_material 'Yadokari-XG 2009 (Wakita,Nemoto et al., 2009)'
_computing_structure_refinement 'SHELXL-2018/3 (Sheldrick, 2018)'
_diffrn_ambient_temperature 93(2)
_diffrn_detector_area_resol_mean 5.8140
_diffrn_measured_fraction_theta_full 0.999
_diffrn_measured_fraction_theta_max 0.900
_diffrn_measurement_device_type 'XtaLAB AFC10 (RCD3): quarter-chi single'
_diffrn_measurement_method '\w scans'
_diffrn_radiation_monochromator mirror
_diffrn_radiation_type MoK\a
_diffrn_radiation_wavelength 0.71073
_diffrn_reflns_av_R_equivalents 0.0318
_diffrn_reflns_av_unetI/netI 0.0276
_diffrn_reflns_Laue_measured_fraction_full 0.999
_diffrn_reflns_Laue_measured_fraction_max 0.900
_diffrn_reflns_limit_h_max 15
_diffrn_reflns_limit_h_min -16
_diffrn_reflns_limit_k_max 24
_diffrn_reflns_limit_k_min -18
_diffrn_reflns_limit_l_max 21
_diffrn_reflns_limit_l_min -20
_diffrn_reflns_number 28485
_diffrn_reflns_point_group_measured_fraction_full 0.999
_diffrn_reflns_point_group_measured_fraction_max 0.900
_diffrn_reflns_theta_full 25.242
_diffrn_reflns_theta_max 28.753
_diffrn_reflns_theta_min 2.605
_diffrn_source 'Rotating-anode X-ray tube (dual wavelength)'
_exptl_absorpt_coefficient_mu 4.226
_exptl_absorpt_correction_T_max 1.00000
_exptl_absorpt_correction_T_min 0.60855
_exptl_absorpt_correction_type multi-scan
_exptl_absorpt_process_details
;
CrysAlisPro 1.171.40.72a (Rigaku Oxford Diffraction, 2020)
Empirical absorption correction using spherical harmonics,
 implemented in SCALE3 ABSPACK scaling algorithm.
;
_exptl_crystal_colour red
_exptl_crystal_density_diffrn 1.530
_exptl_crystal_description block
_exptl_crystal_F_000 1544
_exptl_crystal_size_max 0.2
_exptl_crystal_size_mid 0.2
_exptl_crystal_size_min 0.1
_refine_diff_density_max 1.097
_refine_diff_density_min -0.687
_refine_diff_density_rms 0.099
_refine_ls_extinction_method none
_refine_ls_goodness_of_fit_ref 1.040
_refine_ls_matrix_type full
_refine_ls_number_parameters 368
_refine_ls_number_reflns 7754
_refine_ls_number_restraints 0
_refine_ls_restrained_S_all 1.040
_refine_ls_R_factor_all 0.0255
_refine_ls_R_factor_gt 0.0209
_refine_ls_shift/su_max 0.003
_refine_ls_shift/su_mean 0.000
_refine_ls_structure_factor_coef Fsqd
_refine_ls_weighting_details 'w=1/[\s^2^(Fo^2^)+(0.0232P)^2^+3.0513P] where P=(Fo^2^+2Fc^2^)/3'
_refine_ls_weighting_scheme calc
_refine_ls_wR_factor_gt 0.0495
_refine_ls_wR_factor_ref 0.0506
_reflns_Friedel_coverage 0.000
_reflns_number_gt 6951
_reflns_number_total 7754
_reflns_threshold_expression 'I > 2\s(I)'
_cod_data_source_file d2dt00513a3.cif
_cod_data_source_block 6b_IrHCl_Sublimation
_cod_original_sg_symbol_H-M 'P 21/n'
_cod_database_code 7709777
_shelx_shelxl_version_number 2018/3
_shelx_space_group_comment
;
The symmetry employed for this shelxl refinement is uniquely defined
by the following loop, which should always be used as a source of
symmetry information in preference to the above space-group names.
They are only intended as comments.
;

loop_
_space_group_symop_operation_xyz
'x, y, z'
'-x+1/2, y+1/2, -z+1/2'
'-x, -y, -z'
'x-1/2, -y-1/2, z-1/2'

loop_
_atom_site_label
_atom_site_type_symbol
_atom_site_fract_x
_atom_site_fract_y
_atom_site_fract_z
_atom_site_U_iso_or_equiv
_atom_site_adp_type
_atom_site_occupancy
_atom_site_site_symmetry_order
_atom_site_calc_flag
_atom_site_refinement_flags_posn
_atom_site_refinement_flags_adp
_atom_site_refinement_flags_occupancy
_atom_site_disorder_assembly
_atom_site_disorder_group
Ir1 Ir 0.50921(2) 0.42391(2) 0.72330(2) 0.00976(3) Uani 1 1 d . . . . .
Cl1 Cl 0.42633(6) 0.39200(4) 0.83441(4) 0.02177(13) Uani 1 1 d . . . . .
P1 P 0.42022(5) 0.32736(3) 0.62495(4) 0.01120(12) Uani 1 1 d . . . . .
P2 P 0.61572(5) 0.52480(3) 0.80133(4) 0.01053(12) Uani 1 1 d . . . . .
C1 C 0.5326(2) 0.47044(12) 0.60775(15) 0.0123(5) Uani 1 1 d . . . . .
H1 H 0.468858 0.504187 0.570321 0.015 Uiso 1 1 calc R U . . .
B1 B 0.5534(2) 0.40281(15) 0.55985(18) 0.0128(5) Uani 1 1 d . . . . .
N1 N 0.67699(17) 0.39808(10) 0.57215(13) 0.0126(4) Uani 1 1 d . . . . .
N2 N 0.73862(17) 0.46031(10) 0.62497(13) 0.0124(4) Uani 1 1 d . . . . .
B2 B 0.6570(2) 0.50299(14) 0.65052(18) 0.0125(5) Uani 1 1 d . . . . .
C2 C 0.2534(2) 0.32517(13) 0.58194(17) 0.0172(5) Uani 1 1 d . . . . .
C3 C 0.2173(2) 0.40579(15) 0.5707(2) 0.0254(6) Uani 1 1 d . . . . .
H3 H 0.249551 0.430125 0.629442 0.038 Uiso 1 1 calc R U . . .
H3A H 0.130700 0.409604 0.546699 0.038 Uiso 1 1 calc R U . . .
H3B H 0.248531 0.428991 0.528880 0.038 Uiso 1 1 calc R U . . .
C4 C 0.2068(2) 0.29119(16) 0.6500(2) 0.0256(6) Uani 1 1 d . . . . .
H4 H 0.220519 0.238622 0.652740 0.038 Uiso 1 1 calc R U . . .
H4A H 0.121755 0.300750 0.631113 0.038 Uiso 1 1 calc R U . . .
H4B H 0.248425 0.312474 0.709723 0.038 Uiso 1 1 calc R U . . .
C5 C 0.1958(2) 0.28668(16) 0.49072(19) 0.0251(6) Uani 1 1 d . . . . .
H5 H 0.221931 0.309846 0.445967 0.038 Uiso 1 1 calc R U . . .
H5A H 0.109465 0.290191 0.470915 0.038 Uiso 1 1 calc R U . . .
H5B H 0.219326 0.235419 0.497055 0.038 Uiso 1 1 calc R U . . .
C6 C 0.4874(2) 0.23586(13) 0.66646(16) 0.0157(5) Uani 1 1 d . . . . .
C7 C 0.4705(3) 0.21593(15) 0.75430(19) 0.0236(6) Uani 1 1 d . . . . .
H7 H 0.492863 0.257377 0.795760 0.035 Uiso 1 1 calc R U . . .
H7A H 0.520582 0.174127 0.782274 0.035 Uiso 1 1 calc R U . . .
H7B H 0.387327 0.203556 0.740965 0.035 Uiso 1 1 calc R U . . .
C8 C 0.4377(3) 0.17484(14) 0.59783(19) 0.0245(6) Uani 1 1 d . . . . .
H8 H 0.353078 0.168696 0.585806 0.037 Uiso 1 1 calc R U . . .
H8A H 0.479563 0.129476 0.622060 0.037 Uiso 1 1 calc R U . . .
H8B H 0.448416 0.187238 0.541632 0.037 Uiso 1 1 calc R U . . .
C9 C 0.6219(2) 0.24246(14) 0.69053(18) 0.0196(5) Uani 1 1 d . . . . .
H9 H 0.637171 0.260340 0.638025 0.029 Uiso 1 1 calc R U . . .
H9A H 0.658879 0.194698 0.708096 0.029 Uiso 1 1 calc R U . . .
H9B H 0.655140 0.276546 0.740796 0.029 Uiso 1 1 calc R U . . .
C10 C 0.5166(2) 0.60011(13) 0.81237(17) 0.0143(5) Uani 1 1 d . . . . .
C11 C 0.4773(3) 0.58665(14) 0.8917(2) 0.0239(6) Uani 1 1 d . . . . .
H11 H 0.449958 0.536368 0.889783 0.036 Uiso 1 1 calc R U . . .
H11A H 0.412658 0.619935 0.887716 0.036 Uiso 1 1 calc R U . . .
H11B H 0.544250 0.595008 0.948482 0.036 Uiso 1 1 calc R U . . .
C12 C 0.4070(2) 0.59646(15) 0.72427(19) 0.0250(6) Uani 1 1 d . . . . .
H12 H 0.431548 0.601835 0.672631 0.037 Uiso 1 1 calc R U . . .
H12A H 0.352164 0.635720 0.723561 0.037 Uiso 1 1 calc R U . . .
H12B H 0.367419 0.549504 0.720545 0.037 Uiso 1 1 calc R U . . .
C13 C 0.5701(2) 0.67667(14) 0.82000(19) 0.0225(6) Uani 1 1 d . . . . .
H13 H 0.643823 0.679007 0.873119 0.034 Uiso 1 1 calc R U . . .
H13A H 0.513854 0.712472 0.826018 0.034 Uiso 1 1 calc R U . . .
H13B H 0.586905 0.687301 0.765729 0.034 Uiso 1 1 calc R U . . .
C14 C 0.7408(2) 0.50608(13) 0.91155(16) 0.0141(5) Uani 1 1 d . . . . .
C15 C 0.6961(2) 0.46481(15) 0.97598(17) 0.0221(6) Uani 1 1 d . . . . .
H15 H 0.637703 0.494592 0.989251 0.033 Uiso 1 1 calc R U . . .
H15A H 0.762794 0.454259 1.032147 0.033 Uiso 1 1 calc R U . . .
H15B H 0.659160 0.419157 0.947789 0.033 Uiso 1 1 calc R U . . .
C16 C 0.8316(2) 0.45796(15) 0.89206(18) 0.0223(6) Uani 1 1 d . . . . .
H16 H 0.792435 0.413880 0.860542 0.034 Uiso 1 1 calc R U . . .
H16A H 0.894829 0.444598 0.949011 0.034 Uiso 1 1 calc R U . . .
H16B H 0.865416 0.484664 0.854181 0.034 Uiso 1 1 calc R U . . .
C17 C 0.8031(2) 0.57584(14) 0.95777(18) 0.0213(6) Uani 1 1 d . . . . .
H17 H 0.827299 0.604088 0.915448 0.032 Uiso 1 1 calc R U . . .
H17A H 0.873092 0.563256 1.010756 0.032 Uiso 1 1 calc R U . . .
H17B H 0.748571 0.604767 0.976635 0.032 Uiso 1 1 calc R U . . .
C18 C 0.4524(2) 0.34434(13) 0.52198(16) 0.0144(5) Uani 1 1 d . . . . .
H18 H 0.480842 0.299993 0.501226 0.017 Uiso 1 1 calc R U . . .
H18A H 0.382663 0.363996 0.472325 0.017 Uiso 1 1 calc R U . . .
C19 C 0.6895(2) 0.56211(12) 0.72766(16) 0.0129(5) Uani 1 1 d . . . . .
H19 H 0.657458 0.610426 0.703501 0.015 Uiso 1 1 calc R U . . .
H19A H 0.776275 0.565855 0.760069 0.015 Uiso 1 1 calc R U . . .
C20 C 0.7318(2) 0.36263(13) 0.51891(15) 0.0133(5) Uani 1 1 d . . . . .
C21 C 0.7029(2) 0.29022(13) 0.49183(16) 0.0163(5) Uani 1 1 d . . . . .
H21 H 0.644905 0.265547 0.507936 0.020 Uiso 1 1 calc R U . . .
C22 C 0.7581(2) 0.25459(13) 0.44186(17) 0.0178(5) Uani 1 1 d . . . . .
H22 H 0.737142 0.205764 0.423596 0.021 Uiso 1 1 calc R U . . .
C23 C 0.8432(2) 0.28884(14) 0.41819(17) 0.0203(5) Uani 1 1 d . . . . .
H23 H 0.882635 0.263535 0.385556 0.024 Uiso 1 1 calc R U . . .
C24 C 0.8703(2) 0.36067(14) 0.44271(16) 0.0184(5) Uani 1 1 d . . . . .
H24 H 0.927327 0.385069 0.425295 0.022 Uiso 1 1 calc R U . . .
C25 C 0.8157(2) 0.39752(14) 0.49213(16) 0.0152(5) Uani 1 1 d . . . . .
H25 H 0.835208 0.446909 0.508034 0.018 Uiso 1 1 calc R U . . .
C26 C 0.8607(2) 0.44979(13) 0.67743(16) 0.0142(5) Uani 1 1 d . . . . .
C27 C 0.9064(2) 0.38265(14) 0.71419(16) 0.0178(5) Uani 1 1 d . . . . .
H27 H 0.855701 0.341580 0.703576 0.021 Uiso 1 1 calc R U . . .
C28 C 1.0258(2) 0.37570(16) 0.76629(18) 0.0238(6) Uani 1 1 d . . . . .
H28 H 1.056503 0.329697 0.791013 0.029 Uiso 1 1 calc R U . . .
C29 C 1.1009(2) 0.43490(16) 0.78269(19) 0.0259(6) Uani 1 1 d . . . . .
H29 H 1.182491 0.429775 0.818848 0.031 Uiso 1 1 calc R U . . .
C30 C 1.0560(2) 0.50188(16) 0.74589(19) 0.0236(6) Uani 1 1 d . . . . .
H30 H 1.106997 0.542821 0.757147 0.028 Uiso 1 1 calc R U . . .
C31 C 0.9366(2) 0.50935(14) 0.69264(17) 0.0177(5) Uani 1 1 d . . . . .
H31 H 0.906726 0.555110 0.666558 0.021 Uiso 1 1 calc R U . . .
H32 H 0.609(3) 0.391(2) 0.744(2) 0.053(11) Uiso 1 1 d . . . . .

loop_
_atom_site_aniso_label
_atom_site_aniso_U_11
_atom_site_aniso_U_22
_atom_site_aniso_U_33
_atom_site_aniso_U_23
_atom_site_aniso_U_13
_atom_site_aniso_U_12
Ir1 0.00977(5) 0.00942(5) 0.01049(5) 0.00025(3) 0.00421(4) -0.00048(3)
Cl1 0.0254(3) 0.0238(3) 0.0204(3) -0.0024(3) 0.0136(3) -0.0076(3)
P1 0.0102(3) 0.0109(3) 0.0128(3) -0.0004(2) 0.0046(2) -0.0013(2)
P2 0.0110(3) 0.0098(3) 0.0111(3) 0.0003(2) 0.0045(2) 0.0004(2)
C1 0.0163(12) 0.0113(11) 0.0106(11) 0.0036(9) 0.0064(9) 0.0012(9)
B1 0.0159(13) 0.0150(12) 0.0084(12) 0.0025(10) 0.0055(10) -0.0015(10)
N1 0.0127(10) 0.0112(9) 0.0145(10) -0.0039(8) 0.0056(8) -0.0022(8)
N2 0.0108(9) 0.0127(10) 0.0134(10) -0.0024(8) 0.0042(8) -0.0029(8)
B2 0.0156(13) 0.0106(12) 0.0124(12) 0.0029(10) 0.0067(11) 0.0002(10)
C2 0.0096(11) 0.0182(12) 0.0224(13) -0.0029(10) 0.0043(10) -0.0017(9)
C3 0.0135(13) 0.0242(14) 0.0352(16) -0.0004(12) 0.0053(12) 0.0039(11)
C4 0.0155(13) 0.0323(15) 0.0329(16) -0.0053(12) 0.0135(12) -0.0091(11)
C5 0.0121(12) 0.0329(16) 0.0253(14) -0.0091(12) 0.0009(11) -0.0032(11)
C6 0.0183(12) 0.0115(11) 0.0175(12) -0.0017(9) 0.0069(10) 0.0015(9)
C7 0.0316(15) 0.0180(13) 0.0253(14) 0.0062(11) 0.0153(12) 0.0033(11)
C8 0.0298(15) 0.0149(12) 0.0263(14) -0.0030(11) 0.0075(12) 0.0014(11)
C9 0.0187(13) 0.0168(12) 0.0225(13) 0.0040(10) 0.0069(11) 0.0065(10)
C10 0.0141(11) 0.0123(11) 0.0168(12) -0.0001(9) 0.0063(10) 0.0024(9)
C11 0.0273(15) 0.0201(13) 0.0312(15) 0.0007(11) 0.0187(13) 0.0067(11)
C12 0.0179(13) 0.0245(14) 0.0268(15) -0.0006(11) 0.0017(11) 0.0084(11)
C13 0.0243(14) 0.0158(12) 0.0280(14) -0.0010(11) 0.0105(12) 0.0023(11)
C14 0.0123(11) 0.0149(11) 0.0137(11) 0.0011(9) 0.0033(9) 0.0003(9)
C15 0.0198(13) 0.0275(14) 0.0175(13) 0.0079(11) 0.0052(11) 0.0013(11)
C16 0.0180(13) 0.0247(14) 0.0205(13) 0.0015(11) 0.0028(11) 0.0076(11)
C17 0.0195(13) 0.0223(14) 0.0177(13) -0.0035(10) 0.0017(11) -0.0018(11)
C18 0.0156(12) 0.0170(12) 0.0117(11) -0.0005(9) 0.0063(9) -0.0012(10)
C19 0.0138(12) 0.0105(11) 0.0149(12) 0.0011(9) 0.0059(10) -0.0010(9)
C20 0.0128(11) 0.0167(12) 0.0106(11) 0.0008(9) 0.0047(9) 0.0024(9)
C21 0.0199(12) 0.0159(12) 0.0156(12) 0.0007(9) 0.0092(10) -0.0006(10)
C22 0.0227(13) 0.0153(12) 0.0149(12) -0.0003(9) 0.0064(10) 0.0046(10)
C23 0.0201(13) 0.0268(14) 0.0150(12) -0.0004(10) 0.0076(10) 0.0079(11)
C24 0.0138(12) 0.0269(14) 0.0149(12) 0.0023(10) 0.0057(10) 0.0006(10)
C25 0.0146(12) 0.0170(12) 0.0136(12) 0.0010(9) 0.0047(10) -0.0011(10)
C26 0.0136(12) 0.0179(12) 0.0123(11) -0.0031(9) 0.0060(9) -0.0009(10)
C27 0.0183(12) 0.0190(12) 0.0160(12) -0.0041(10) 0.0061(10) -0.0001(10)
C28 0.0243(14) 0.0250(14) 0.0198(14) -0.0038(11) 0.0053(11) 0.0074(12)
C29 0.0137(13) 0.0374(16) 0.0226(14) -0.0097(12) 0.0019(11) 0.0037(11)
C30 0.0161(13) 0.0284(14) 0.0268(14) -0.0094(12) 0.0084(11) -0.0049(11)
C31 0.0173(12) 0.0182(12) 0.0193(13) -0.0031(10) 0.0090(10) -0.0026(10)

loop_
_atom_type_symbol
_atom_type_description
_atom_type_scat_dispersion_real
_atom_type_scat_dispersion_imag
_atom_type_scat_source
C C 0.0033 0.0016 'International Tables Vol C Tables 4.2.6.8 and 6.1.1.4'
H H 0.0000 0.0000 'International Tables Vol C Tables 4.2.6.8 and 6.1.1.4'
Cl Cl 0.1484 0.1585 'International Tables Vol C Tables 4.2.6.8 and 6.1.1.4'
Ir Ir -1.4442 7.9887 'International Tables Vol C Tables 4.2.6.8 and 6.1.1.4'
N N 0.0061 0.0033 'International Tables Vol C Tables 4.2.6.8 and 6.1.1.4'
P P 0.1023 0.0942 'International Tables Vol C Tables 4.2.6.8 and 6.1.1.4'
B B 0.0013 0.0007 'International Tables Vol C Tables 4.2.6.8 and 6.1.1.4'

loop_
_geom_angle_atom_site_label_1
_geom_angle_atom_site_label_2
_geom_angle_atom_site_label_3
_geom_angle
_geom_angle_site_symmetry_1
_geom_angle_site_symmetry_3
_geom_angle_publ_flag
C1 Ir1 P2 85.26(6) . . ?
C1 Ir1 P1 84.41(6) . . ?
P2 Ir1 P1 168.85(2) . . ?
C1 Ir1 Cl1 162.29(6) . . ?
P2 Ir1 Cl1 95.81(2) . . ?
P1 Ir1 Cl1 95.30(2) . . ?
C1 Ir1 H32 90.0(16) . . ?
P2 Ir1 H32 87.2(16) . . ?
P1 Ir1 H32 88.6(16) . . ?
Cl1 Ir1 H32 107.7(16) . . ?
C18 P1 C6 104.88(11) . . ?
C18 P1 C2 103.46(11) . . ?
C6 P1 C2 112.16(11) . . ?
C18 P1 Ir1 105.58(8) . . ?
C6 P1 Ir1 114.12(8) . . ?
C2 P1 Ir1 115.22(8) . . ?
C19 P2 C14 104.30(11) . . ?
C19 P2 C10 105.23(11) . . ?
C14 P2 C10 111.72(11) . . ?
C19 P2 Ir1 104.99(8) . . ?
C14 P2 Ir1 116.62(8) . . ?
C10 P2 Ir1 112.68(8) . . ?
B1 C1 B2 102.8(2) . . ?
B1 C1 Ir1 101.76(15) . . ?
B2 C1 Ir1 101.31(15) . . ?
B1 C1 H1 116.2 . . ?
B2 C1 H1 116.2 . . ?
Ir1 C1 H1 116.2 . . ?
N1 B1 C1 109.7(2) . . ?
N1 B1 C18 129.4(2) . . ?
C1 B1 C18 119.8(2) . . ?
C20 N1 B1 130.0(2) . . ?
C20 N1 N2 117.00(18) . . ?
B1 N1 N2 108.55(18) . . ?
C26 N2 B2 125.9(2) . . ?
C26 N2 N1 115.81(18) . . ?
B2 N2 N1 109.45(18) . . ?
N2 B2 C1 109.3(2) . . ?
N2 B2 C19 126.7(2) . . ?
C1 B2 C19 122.5(2) . . ?
C4 C2 C5 109.0(2) . . ?
C4 C2 C3 108.2(2) . . ?
C5 C2 C3 108.9(2) . . ?
C4 C2 P1 112.37(18) . . ?
C5 C2 P1 113.98(18) . . ?
C3 C2 P1 104.12(17) . . ?
C2 C3 H3 109.5 . . ?
C2 C3 H3A 109.5 . . ?
H3 C3 H3A 109.5 . . ?
C2 C3 H3B 109.5 . . ?
H3 C3 H3B 109.5 . . ?
H3A C3 H3B 109.5 . . ?
C2 C4 H4 109.5 . . ?
C2 C4 H4A 109.5 . . ?
H4 C4 H4A 109.5 . . ?
C2 C4 H4B 109.5 . . ?
H4 C4 H4B 109.5 . . ?
H4A C4 H4B 109.5 . . ?
C2 C5 H5 109.5 . . ?
C2 C5 H5A 109.5 . . ?
H5 C5 H5A 109.5 . . ?
C2 C5 H5B 109.5 . . ?
H5 C5 H5B 109.5 . . ?
H5A C5 H5B 109.5 . . ?
C8 C6 C7 109.1(2) . . ?
C8 C6 C9 109.8(2) . . ?
C7 C6 C9 106.2(2) . . ?
C8 C6 P1 113.59(17) . . ?
C7 C6 P1 110.38(17) . . ?
C9 C6 P1 107.43(16) . . ?
C6 C7 H7 109.5 . . ?
C6 C7 H7A 109.5 . . ?
H7 C7 H7A 109.5 . . ?
C6 C7 H7B 109.5 . . ?
H7 C7 H7B 109.5 . . ?
H7A C7 H7B 109.5 . . ?
C6 C8 H8 109.5 . . ?
C6 C8 H8A 109.5 . . ?
H8 C8 H8A 109.5 . . ?
C6 C8 H8B 109.5 . . ?
H8 C8 H8B 109.5 . . ?
H8A C8 H8B 109.5 . . ?
C6 C9 H9 109.5 . . ?
C6 C9 H9A 109.5 . . ?
H9 C9 H9A 109.5 . . ?
C6 C9 H9B 109.5 . . ?
H9 C9 H9B 109.5 . . ?
H9A C9 H9B 109.5 . . ?
C11 C10 C13 109.6(2) . . ?
C11 C10 C12 108.6(2) . . ?
C13 C10 C12 108.1(2) . . ?
C11 C10 P2 111.34(17) . . ?
C13 C10 P2 114.46(17) . . ?
C12 C10 P2 104.44(17) . . ?
C10 C11 H11 109.5 . . ?
C10 C11 H11A 109.5 . . ?
H11 C11 H11A 109.5 . . ?
C10 C11 H11B 109.5 . . ?
H11 C11 H11B 109.5 . . ?
H11A C11 H11B 109.5 . . ?
C10 C12 H12 109.5 . . ?
C10 C12 H12A 109.5 . . ?
H12 C12 H12A 109.5 . . ?
C10 C12 H12B 109.5 . . ?
H12 C12 H12B 109.5 . . ?
H12A C12 H12B 109.5 . . ?
C10 C13 H13 109.5 . . ?
C10 C13 H13A 109.5 . . ?
H13 C13 H13A 109.5 . . ?
C10 C13 H13B 109.5 . . ?
H13 C13 H13B 109.5 . . ?
H13A C13 H13B 109.5 . . ?
C15 C14 C16 108.1(2) . . ?
C15 C14 C17 109.1(2) . . ?
C16 C14 C17 108.5(2) . . ?
C15 C14 P2 110.70(17) . . ?
C16 C14 P2 108.00(17) . . ?
C17 C14 P2 112.34(17) . . ?
C14 C15 H15 109.5 . . ?
C14 C15 H15A 109.5 . . ?
H15 C15 H15A 109.5 . . ?
C14 C15 H15B 109.5 . . ?
H15 C15 H15B 109.5 . . ?
H15A C15 H15B 109.5 . . ?
C14 C16 H16 109.5 . . ?
C14 C16 H16A 109.5 . . ?
H16 C16 H16A 109.5 . . ?
C14 C16 H16B 109.5 . . ?
H16 C16 H16B 109.5 . . ?
H16A C16 H16B 109.5 . . ?
C14 C17 H17 109.5 . . ?
C14 C17 H17A 109.5 . . ?
H17 C17 H17A 109.5 . . ?
C14 C17 H17B 109.5 . . ?
H17 C17 H17B 109.5 . . ?
H17A C17 H17B 109.5 . . ?
B1 C18 P1 99.54(15) . . ?
B1 C18 H18 111.9 . . ?
P1 C18 H18 111.9 . . ?
B1 C18 H18A 111.9 . . ?
P1 C18 H18A 111.9 . . ?
H18 C18 H18A 109.6 . . ?
B2 C19 P2 101.45(15) . . ?
B2 C19 H19 111.5 . . ?
P2 C19 H19 111.5 . . ?
B2 C19 H19A 111.5 . . ?
P2 C19 H19A 111.5 . . ?
H19 C19 H19A 109.3 . . ?
C25 C20 C21 118.0(2) . . ?
C25 C20 N1 121.9(2) . . ?
C21 C20 N1 120.1(2) . . ?
C22 C21 C20 120.5(2) . . ?
C22 C21 H21 119.8 . . ?
C20 C21 H21 119.8 . . ?
C23 C22 C21 121.0(2) . . ?
C23 C22 H22 119.5 . . ?
C21 C22 H22 119.5 . . ?
C22 C23 C24 118.9(2) . . ?
C22 C23 H23 120.5 . . ?
C24 C23 H23 120.5 . . ?
C25 C24 C23 121.1(2) . . ?
C25 C24 H24 119.5 . . ?
C23 C24 H24 119.5 . . ?
C24 C25 C20 120.5(2) . . ?
C24 C25 H25 119.8 . . ?
C20 C25 H25 119.8 . . ?
C27 C26 C31 119.3(2) . . ?
C27 C26 N2 122.4(2) . . ?
C31 C26 N2 118.3(2) . . ?
C28 C27 C26 120.0(2) . . ?
C28 C27 H27 120.0 . . ?
C26 C27 H27 120.0 . . ?
C29 C28 C27 120.8(3) . . ?
C29 C28 H28 119.6 . . ?
C27 C28 H28 119.6 . . ?
C28 C29 C30 119.4(3) . . ?
C28 C29 H29 120.3 . . ?
C30 C29 H29 120.3 . . ?
C29 C30 C31 120.3(2) . . ?
C29 C30 H30 119.8 . . ?
C31 C30 H30 119.8 . . ?
C30 C31 C26 120.1(2) . . ?
C30 C31 H31 119.9 . . ?
C26 C31 H31 119.9 . . ?

loop_
_geom_bond_atom_site_label_1
_geom_bond_atom_site_label_2
_geom_bond_distance
_geom_bond_site_symmetry_2
_geom_bond_publ_flag
Ir1 C1 2.145(2) . ?
Ir1 P2 2.3411(6) . ?
Ir1 P1 2.3525(6) . ?
Ir1 Cl1 2.4137(6) . ?
Ir1 H32 1.28(4) . ?
P1 C18 1.851(2) . ?
P1 C6 1.882(2) . ?
P1 C2 1.885(2) . ?
P2 C19 1.855(2) . ?
P2 C14 1.883(2) . ?
P2 C10 1.887(2) . ?
C1 B1 1.530(4) . ?
C1 B2 1.532(4) . ?
C1 H1 1.0000 . ?
B1 N1 1.444(3) . ?
B1 C18 1.575(4) . ?
N1 C20 1.418(3) . ?
N1 N2 1.455(3) . ?
N2 C26 1.422(3) . ?
N2 B2 1.438(3) . ?
B2 C19 1.580(3) . ?
C2 C4 1.532(4) . ?
C2 C5 1.535(4) . ?
C2 C3 1.539(4) . ?
C3 H3 0.9800 . ?
C3 H3A 0.9800 . ?
C3 H3B 0.9800 . ?
C4 H4 0.9800 . ?
C4 H4A 0.9800 . ?
C4 H4B 0.9800 . ?
C5 H5 0.9800 . ?
C5 H5A 0.9800 . ?
C5 H5B 0.9800 . ?
C6 C8 1.528(3) . ?
C6 C7 1.534(4) . ?
C6 C9 1.539(3) . ?
C7 H7 0.9800 . ?
C7 H7A 0.9800 . ?
C7 H7B 0.9800 . ?
C8 H8 0.9800 . ?
C8 H8A 0.9800 . ?
C8 H8B 0.9800 . ?
C9 H9 0.9800 . ?
C9 H9A 0.9800 . ?
C9 H9B 0.9800 . ?
C10 C11 1.530(4) . ?
C10 C13 1.538(3) . ?
C10 C12 1.539(4) . ?
C11 H11 0.9800 . ?
C11 H11A 0.9800 . ?
C11 H11B 0.9800 . ?
C12 H12 0.9800 . ?
C12 H12A 0.9800 . ?
C12 H12B 0.9800 . ?
C13 H13 0.9800 . ?
C13 H13A 0.9800 . ?
C13 H13B 0.9800 . ?
C14 C15 1.531(3) . ?
C14 C16 1.533(3) . ?
C14 C17 1.534(3) . ?
C15 H15 0.9800 . ?
C15 H15A 0.9800 . ?
C15 H15B 0.9800 . ?
C16 H16 0.9800 . ?
C16 H16A 0.9800 . ?
C16 H16B 0.9800 . ?
C17 H17 0.9800 . ?
C17 H17A 0.9800 . ?
C17 H17B 0.9800 . ?
C18 H18 0.9900 . ?
C18 H18A 0.9900 . ?
C19 H19 0.9900 . ?
C19 H19A 0.9900 . ?
C20 C25 1.399(3) . ?
C20 C21 1.405(3) . ?
C21 C22 1.384(3) . ?
C21 H21 0.9500 . ?
C22 C23 1.378(4) . ?
C22 H22 0.9500 . ?
C23 C24 1.383(4) . ?
C23 H23 0.9500 . ?
C24 C25 1.382(3) . ?
C24 H24 0.9500 . ?
C25 H25 0.9500 . ?
C26 C27 1.392(4) . ?
C26 C31 1.395(3) . ?
C27 C28 1.386(4) . ?
C27 H27 0.9500 . ?
C28 C29 1.382(4) . ?
C28 H28 0.9500 . ?
C29 C30 1.387(4) . ?
C29 H29 0.9500 . ?
C30 C31 1.390(4) . ?
C30 H30 0.9500 . ?
C31 H31 0.9500 . ?

loop_
_geom_torsion_atom_site_label_1
_geom_torsion_atom_site_label_2
_geom_torsion_atom_site_label_3
_geom_torsion_atom_site_label_4
_geom_torsion
_geom_torsion_site_symmetry_1
_geom_torsion_site_symmetry_2
_geom_torsion_site_symmetry_3
_geom_torsion_site_symmetry_4
_geom_torsion_publ_flag
B2 C1 B1 N1 -1.2(3) . . . . ?
Ir1 C1 B1 N1 -105.89(18) . . . . ?
B2 C1 B1 C18 168.3(2) . . . . ?
Ir1 C1 B1 C18 63.7(2) . . . . ?
C1 B1 N1 C20 -155.8(2) . . . . ?
C18 B1 N1 C20 35.9(4) . . . . ?
C1 B1 N1 N2 -0.9(3) . . . . ?
C18 B1 N1 N2 -169.1(2) . . . . ?
C20 N1 N2 C26 -48.9(3) . . . . ?
B1 N1 N2 C26 152.4(2) . . . . ?
C20 N1 N2 B2 161.5(2) . . . . ?
B1 N1 N2 B2 2.9(2) . . . . ?
C26 N2 B2 C1 -149.4(2) . . . . ?
N1 N2 B2 C1 -3.7(3) . . . . ?
C26 N2 B2 C19 16.9(4) . . . . ?
N1 N2 B2 C19 162.6(2) . . . . ?
B1 C1 B2 N2 3.0(3) . . . . ?
Ir1 C1 B2 N2 107.98(18) . . . . ?
B1 C1 B2 C19 -164.0(2) . . . . ?
Ir1 C1 B2 C19 -59.0(2) . . . . ?
C18 P1 C2 C4 164.06(18) . . . . ?
C6 P1 C2 C4 51.6(2) . . . . ?
Ir1 P1 C2 C4 -81.23(18) . . . . ?
C18 P1 C2 C5 39.4(2) . . . . ?
C6 P1 C2 C5 -73.1(2) . . . . ?
Ir1 P1 C2 C5 154.13(16) . . . . ?
C18 P1 C2 C3 -79.13(19) . . . . ?
C6 P1 C2 C3 168.37(17) . . . . ?
Ir1 P1 C2 C3 35.6(2) . . . . ?
C18 P1 C6 C8 -58.9(2) . . . . ?
C2 P1 C6 C8 52.7(2) . . . . ?
Ir1 P1 C6 C8 -173.97(16) . . . . ?
C18 P1 C6 C7 178.14(17) . . . . ?
C2 P1 C6 C7 -70.3(2) . . . . ?
Ir1 P1 C6 C7 63.09(19) . . . . ?
C18 P1 C6 C9 62.72(18) . . . . ?
C2 P1 C6 C9 174.33(16) . . . . ?
Ir1 P1 C6 C9 -52.33(18) . . . . ?
C19 P2 C10 C11 -163.45(18) . . . . ?
C14 P2 C10 C11 -50.9(2) . . . . ?
Ir1 P2 C10 C11 82.71(19) . . . . ?
C19 P2 C10 C13 -38.5(2) . . . . ?
C14 P2 C10 C13 74.1(2) . . . . ?
Ir1 P2 C10 C13 -152.31(16) . . . . ?
C19 P2 C10 C12 79.53(18) . . . . ?
C14 P2 C10 C12 -167.90(17) . . . . ?
Ir1 P2 C10 C12 -34.32(19) . . . . ?
C19 P2 C14 C15 -171.97(17) . . . . ?
C10 P2 C14 C15 74.87(19) . . . . ?
Ir1 P2 C14 C15 -56.74(19) . . . . ?
C19 P2 C14 C16 -53.81(19) . . . . ?
C10 P2 C14 C16 -166.97(17) . . . . ?
Ir1 P2 C14 C16 61.42(18) . . . . ?
C19 P2 C14 C17 65.8(2) . . . . ?
C10 P2 C14 C17 -47.4(2) . . . . ?
Ir1 P2 C14 C17 -178.96(15) . . . . ?
N1 B1 C18 P1 114.4(2) . . . . ?
C1 B1 C18 P1 -52.8(2) . . . . ?
C6 P1 C18 B1 -105.75(16) . . . . ?
C2 P1 C18 B1 136.56(16) . . . . ?
Ir1 P1 C18 B1 15.12(16) . . . . ?
N2 B2 C19 P2 -121.1(2) . . . . ?
C1 B2 C19 P2 43.6(3) . . . . ?
C14 P2 C19 B2 117.31(16) . . . . ?
C10 P2 C19 B2 -124.97(16) . . . . ?
Ir1 P2 C19 B2 -5.85(16) . . . . ?
B1 N1 C20 C25 131.4(3) . . . . ?
N2 N1 C20 C25 -21.8(3) . . . . ?
B1 N1 C20 C21 -48.9(3) . . . . ?
N2 N1 C20 C21 157.9(2) . . . . ?
C25 C20 C21 C22 1.4(4) . . . . ?
N1 C20 C21 C22 -178.3(2) . . . . ?
C20 C21 C22 C23 0.5(4) . . . . ?
C21 C22 C23 C24 -2.1(4) . . . . ?
C22 C23 C24 C25 1.6(4) . . . . ?
C23 C24 C25 C20 0.3(4) . . . . ?
C21 C20 C25 C24 -1.8(3) . . . . ?
N1 C20 C25 C24 177.9(2) . . . . ?
B2 N2 C26 C27 112.4(3) . . . . ?
N1 N2 C26 C27 -31.5(3) . . . . ?
B2 N2 C26 C31 -67.2(3) . . . . ?
N1 N2 C26 C31 148.9(2) . . . . ?
C31 C26 C27 C28 0.9(4) . . . . ?
N2 C26 C27 C28 -178.8(2) . . . . ?
C26 C27 C28 C29 0.2(4) . . . . ?
C27 C28 C29 C30 -0.5(4) . . . . ?
C28 C29 C30 C31 -0.3(4) . . . . ?
C29 C30 C31 C26 1.4(4) . . . . ?
C27 C26 C31 C30 -1.6(4) . . . . ?
N2 C26 C31 C30 178.0(2) . . . . ?
